data_7103570
loop_
_publ_author_name
'Pr\"asang, Carsten'
'Nguyen, H Loc'
'Horton, Peter N'
'Whitwood, Adrian C'
'Bruce, Duncan W'

_publ_section_title
;
 Trimeric liquid crystals assembled using both hydrogen and halogen
 bonding.
;
_journal_issue 46
_journal_name_full 'Chemical communications (Cambridge, England)'
_journal_page_first 6164
_journal_page_last 6166
_journal_paper_doi 10.1039/b811716k
_journal_year 2008
_chemical_formula_sum 'C31 H36 F5 N O2'
_chemical_formula_weight 549.61
_space_group_IT_number 2
_symmetry_cell_setting triclinic
_symmetry_space_group_name_Hall '-P 1'
_symmetry_space_group_name_H-M 'P -1'
_atom_sites_solution_hydrogens geom
_atom_sites_solution_primary direct
_atom_sites_solution_secondary difmap
_audit_creation_method SHELXL-97
_cell_angle_alpha 109.712(4)
_cell_angle_beta 99.798(3)
_cell_angle_gamma 101.546(4)
_cell_formula_units_Z 2
_cell_length_a 6.0419(4)
_cell_length_b 14.9401(11)
_cell_length_c 16.9981(13)
_cell_measurement_reflns_used 5660
_cell_measurement_temperature 120(2)
_cell_measurement_theta_max 27.485
_cell_measurement_theta_min 0.998
_cell_volume 1367.42(17)
_computing_cell_refinement ' DENZO (Otwinowski & Minor, 1997) and COLLECT (Hooft, 1998)'
_computing_data_collection ' DENZO (Otwinowski and Minor, 1997)'
_computing_data_reduction ' DENZO (Otwinowski & Minor, 1997) and COLLECT (Hooft, 1998)'
_computing_molecular_graphics 'PLATON (Spek, 1990)'
_computing_structure_refinement 'SHELXL-97 (Sheldrick, 1997b)'
_computing_structure_solution 'SHELXS-97 (Sheldrick, 1997a)'
_diffrn_ambient_temperature 120(2)
_diffrn_detector_area_resol_mean 9.091
_diffrn_measured_fraction_theta_full 0.974
_diffrn_measured_fraction_theta_max 0.974
_diffrn_measurement_device_type 'Nonius KappaCCD Area Detector'
_diffrn_measurement_method '\f and \w scans to fill Ewald Sphere'
_diffrn_radiation_monochromator graphite
_diffrn_radiation_source 'Nonius FR591 rotating anode'
_diffrn_radiation_type MoK\a
_diffrn_radiation_wavelength 0.71073
_diffrn_reflns_av_R_equivalents 0.1539
_diffrn_reflns_av_sigmaI/netI 0.1975
_diffrn_reflns_limit_h_max 7
_diffrn_reflns_limit_h_min -7
_diffrn_reflns_limit_k_max 19
_diffrn_reflns_limit_k_min -19
_diffrn_reflns_limit_l_max 22
_diffrn_reflns_limit_l_min -22
_diffrn_reflns_number 22968
_diffrn_reflns_theta_full 27.55
_diffrn_reflns_theta_max 27.55
_diffrn_reflns_theta_min 2.63
_exptl_absorpt_coefficient_mu 0.105
_exptl_absorpt_correction_T_max 0.9916
_exptl_absorpt_correction_T_min 0.9761
_exptl_absorpt_correction_type multi-scan
_exptl_absorpt_process_details 'SORTAV Blessing (1997)'
_exptl_crystal_colour 'Light Yellow'
_exptl_crystal_density_diffrn 1.335
_exptl_crystal_density_method 'not measured'
_exptl_crystal_description Block
_exptl_crystal_F_000 580
_exptl_crystal_size_max 0.23
_exptl_crystal_size_mid 0.10
_exptl_crystal_size_min 0.08
_refine_diff_density_max 0.258
_refine_diff_density_min -0.281
_refine_diff_density_rms 0.059
_refine_ls_extinction_method none
_refine_ls_goodness_of_fit_ref 0.913
_refine_ls_hydrogen_treatment mixed
_refine_ls_matrix_type full
_refine_ls_number_parameters 496
_refine_ls_number_reflns 6154
_refine_ls_number_restraints 0
_refine_ls_restrained_S_all 0.913
_refine_ls_R_factor_all 0.2173
_refine_ls_R_factor_gt 0.0610
_refine_ls_shift/su_max 0.000
_refine_ls_shift/su_mean 0.000
_refine_ls_structure_factor_coef Fsqd
_refine_ls_weighting_details 'calc w=1/[\s^2^(Fo^2^)+(0.0485P)^2^+0.0000P] where P=(Fo^2^+2Fc^2^)/3'
_refine_ls_weighting_scheme calc
_refine_ls_wR_factor_gt 0.1034
_refine_ls_wR_factor_ref 0.1406
_reflns_number_gt 2363
_reflns_number_total 6154
_reflns_threshold_expression >2sigma(I)
_cod_data_source_file b811716k.txt
_cod_data_source_block s93
_cod_depositor_comments
;
The following automatic conversions were performed:
'_symmetry_cell_setting' value 'Triclinic' changed to 'triclinic'
according to '/home/saulius/struct/CIF-dictionaries/cif_core.dic'
dictionary named 'cif_core.dic' version 2.4.1 from 2010-06-29.

Automatic conversion script
Id: cif_fix_enum 1527 2010-12-29 10:47:43Z saulius 
;
_cod_original_sg_symbol_H-M P-1
_cod_database_code 7103570

loop_
_symmetry_equiv_pos_as_xyz
'x, y, z'
'-x, -y, -z'

loop_
_atom_site_label
_atom_site_type_symbol
_atom_site_fract_x
_atom_site_fract_y
_atom_site_fract_z
_atom_site_U_iso_or_equiv
_atom_site_adp_type
_atom_site_occupancy
_atom_site_symmetry_multiplicity
_atom_site_calc_flag
_atom_site_refinement_flags
_atom_site_disorder_assembly
_atom_site_disorder_group
F1 F 0.4733(3) 0.69450(12) 0.32785(10) 0.0438(5) Uani 1 1 d . . .
F2 F 0.7157(3) 0.83800(12) 0.48284(10) 0.0492(5) Uani 1 1 d . . .
F4 F 1.3691(3) 0.89808(12) 0.37212(10) 0.0466(5) Uani 1 1 d . . .
F3 F 1.1656(3) 0.93991(12) 0.50754(10) 0.0480(5) Uani 1 1 d . . .
F5 F 1.1296(3) 0.75591(12) 0.21759(10) 0.0446(5) Uani 1 1 d . . .
O1 O 0.6866(4) 0.65050(15) 0.18930(12) 0.0406(6) Uani 1 1 d . . .
O2 O -1.3018(3) -0.05858(14) -0.24075(12) 0.0405(6) Uani 1 1 d . . .
N1 N 0.2675(4) 0.52846(16) 0.13808(15) 0.0375(7) Uani 1 1 d . . .
C1 C 0.6968(5) 0.7448(2) 0.33796(18) 0.0322(8) Uani 1 1 d . . .
C2 C 0.8192(5) 0.8181(2) 0.41685(18) 0.0363(8) Uani 1 1 d . . .
C3 C 1.0445(5) 0.8695(2) 0.42967(18) 0.0363(8) Uani 1 1 d . . .
C4 C 1.1465(5) 0.8474(2) 0.36177(19) 0.0362(8) Uani 1 1 d . . .
C5 C 1.0234(5) 0.7741(2) 0.28295(18) 0.0341(8) Uani 1 1 d . . .
C6 C 0.7954(5) 0.7208(2) 0.26828(18) 0.0319(7) Uani 1 1 d . . .
C7 C 0.0839(5) 0.5202(2) 0.1722(2) 0.0381(8) Uani 1 1 d . . .
C8 C -0.1240(6) 0.4474(2) 0.12965(19) 0.0353(8) Uani 1 1 d . . .
C9 C -0.1522(5) 0.3768(2) 0.04762(17) 0.0318(8) Uani 1 1 d . . .
C10 C 0.0387(5) 0.3855(2) 0.0120(2) 0.0359(8) Uani 1 1 d . . .
C11 C 0.2422(6) 0.4610(2) 0.05833(19) 0.0348(8) Uani 1 1 d . . .
C12 C -0.3754(5) 0.2997(2) 0.0046(2) 0.0348(8) Uani 1 1 d . . .
C13 C -0.4345(5) 0.2306(2) -0.0755(2) 0.0362(8) Uani 1 1 d . . .
C14 C -0.6579(5) 0.1540(2) -0.11806(17) 0.0315(7) Uani 1 1 d . . .
C15 C -0.8301(5) 0.1385(2) -0.0752(2) 0.0360(8) Uani 1 1 d . . .
C16 C -1.0427(5) 0.0678(2) -0.11758(19) 0.0378(8) Uani 1 1 d . . .
C17 C -1.0855(5) 0.0094(2) -0.20563(18) 0.0348(8) Uani 1 1 d . . .
C18 C -0.9172(5) 0.0225(2) -0.2489(2) 0.0339(8) Uani 1 1 d . . .
C19 C -0.7048(5) 0.0938(2) -0.20534(18) 0.0344(8) Uani 1 1 d . . .
C20 C -1.3630(6) -0.1207(2) -0.33106(19) 0.0349(8) Uani 1 1 d . . .
C21 C -1.6060(6) -0.1868(3) -0.3521(2) 0.0389(8) Uani 1 1 d . . .
C22 C -1.6922(6) -0.2616(2) -0.4449(2) 0.0382(8) Uani 1 1 d . . .
C23 C -1.9422(6) -0.3240(2) -0.4652(2) 0.0373(8) Uani 1 1 d . . .
C24 C -2.0356(6) -0.4008(2) -0.5571(2) 0.0362(8) Uani 1 1 d . . .
C25 C -2.2887(6) -0.4589(2) -0.5770(2) 0.0382(8) Uani 1 1 d . . .
C26 C -2.3883(6) -0.5354(2) -0.6694(2) 0.0373(8) Uani 1 1 d . . .
C27 C -2.6362(5) -0.5977(2) -0.6868(2) 0.0363(8) Uani 1 1 d . . .
C28 C -2.7331(6) -0.6793(2) -0.77625(19) 0.0341(8) Uani 1 1 d . . .
C29 C -2.9777(6) -0.7423(2) -0.7901(2) 0.0351(8) Uani 1 1 d . . .
C30 C -3.0749(6) -0.8252(2) -0.8791(2) 0.0392(8) Uani 1 1 d . . .
C31 C -3.3236(7) -0.8851(3) -0.8938(3) 0.0515(10) Uani 1 1 d . . .
H1 H 0.530(6) 0.615(2) 0.1817(19) 0.052(10) Uiso 1 1 d . . .
H7 H 0.111(4) 0.5672(19) 0.2275(17) 0.027(7) Uiso 1 1 d . . .
H8 H -0.250(4) 0.4472(17) 0.1605(15) 0.027(7) Uiso 1 1 d . . .
H10 H 0.031(5) 0.339(2) -0.0458(19) 0.043(8) Uiso 1 1 d . . .
H11 H 0.381(5) 0.471(2) 0.0362(16) 0.039(8) Uiso 1 1 d . . .
H12 H -0.491(5) 0.3047(18) 0.0416(16) 0.034(8) Uiso 1 1 d . . .
H13 H -0.327(4) 0.2322(16) -0.1104(14) 0.016(7) Uiso 1 1 d . . .
H15 H -0.803(5) 0.178(2) -0.0129(18) 0.042(8) Uiso 1 1 d . . .
H16 H -1.160(5) 0.058(2) -0.0844(17) 0.045(9) Uiso 1 1 d . . .
H18 H -0.945(5) -0.017(2) -0.3071(19) 0.046(9) Uiso 1 1 d . . .
H19 H -0.577(5) 0.1046(18) -0.2378(15) 0.032(7) Uiso 1 1 d . . .
H20A H -1.236(6) -0.157(2) -0.340(2) 0.069(11) Uiso 1 1 d . . .
H20B H -1.363(5) -0.079(2) -0.3657(18) 0.044(9) Uiso 1 1 d . . .
H21A H -1.615(5) -0.216(2) -0.3117(17) 0.029(8) Uiso 1 1 d . . .
H21B H -1.710(5) -0.146(2) -0.3381(18) 0.044(9) Uiso 1 1 d . . .
H22A H -1.588(5) -0.304(2) -0.4529(17) 0.042(9) Uiso 1 1 d . . .
H22B H -1.688(5) -0.228(2) -0.4873(18) 0.037(8) Uiso 1 1 d . . .
H23A H -1.949(4) -0.3571(18) -0.4266(16) 0.020(7) Uiso 1 1 d . . .
H23B H -2.048(5) -0.280(2) -0.4548(17) 0.043(9) Uiso 1 1 d . . .
H24A H -1.938(5) -0.4468(19) -0.5660(15) 0.029(8) Uiso 1 1 d . . .
H24B H -2.024(4) -0.3683(18) -0.5980(16) 0.026(8) Uiso 1 1 d . . .
H25A H -2.312(5) -0.4948(19) -0.5382(17) 0.031(8) Uiso 1 1 d . . .
H25B H -2.388(5) -0.412(2) -0.5665(16) 0.039(8) Uiso 1 1 d . . .
H26A H -2.280(5) -0.5774(19) -0.6801(16) 0.032(8) Uiso 1 1 d . . .
H26B H -2.387(5) -0.501(2) -0.7083(18) 0.037(9) Uiso 1 1 d . . .
H27A H -2.649(4) -0.6271(19) -0.6423(17) 0.031(8) Uiso 1 1 d . . .
H27B H -2.742(5) -0.5528(19) -0.6757(16) 0.035(8) Uiso 1 1 d . . .
H28A H -2.619(4) -0.7229(19) -0.7864(15) 0.027(7) Uiso 1 1 d . . .
H28B H -2.728(4) -0.6521(19) -0.8201(17) 0.030(8) Uiso 1 1 d . . .
H29A H -2.984(4) -0.7692(18) -0.7456(16) 0.020(7) Uiso 1 1 d . . .
H29B H -3.093(5) -0.699(2) -0.7801(16) 0.038(8) Uiso 1 1 d . . .
H30A H -2.973(6) -0.869(2) -0.889(2) 0.059(11) Uiso 1 1 d . . .
H30B H -3.070(5) -0.797(2) -0.9246(18) 0.040(9) Uiso 1 1 d . . .
H31A H -3.332(5) -0.917(2) -0.8543(18) 0.034(9) Uiso 1 1 d . . .
H31B H -3.435(6) -0.839(3) -0.885(2) 0.075(12) Uiso 1 1 d . . .
H31C H -3.377(6) -0.937(3) -0.955(2) 0.070(11) Uiso 1 1 d . . .

loop_
_atom_site_aniso_label
_atom_site_aniso_U_11
_atom_site_aniso_U_22
_atom_site_aniso_U_33
_atom_site_aniso_U_23
_atom_site_aniso_U_13
_atom_site_aniso_U_12
F1 0.0312(10) 0.0423(10) 0.0452(11) 0.0071(8) 0.0102(8) -0.0005(8)
F2 0.0474(11) 0.0517(11) 0.0363(10) 0.0052(9) 0.0138(9) 0.0059(9)
F4 0.0333(11) 0.0392(10) 0.0514(12) 0.0081(9) 0.0060(9) -0.0037(8)
F3 0.0439(11) 0.0383(11) 0.0397(11) -0.0003(9) -0.0014(9) 0.0012(9)
F5 0.0422(11) 0.0424(11) 0.0390(10) 0.0080(8) 0.0144(9) 0.0002(8)
O1 0.0331(13) 0.0381(13) 0.0322(13) 0.0014(11) 0.0029(11) -0.0037(11)
O2 0.0301(12) 0.0363(12) 0.0330(12) -0.0020(10) 0.0018(10) -0.0057(10)
N1 0.0346(15) 0.0293(15) 0.0373(16) 0.0072(13) 0.0032(13) -0.0001(12)
C1 0.0220(17) 0.0310(17) 0.0354(18) 0.0063(15) 0.0063(15) 0.0019(14)
C2 0.042(2) 0.0369(19) 0.0297(18) 0.0102(16) 0.0131(16) 0.0104(16)
C3 0.037(2) 0.0275(17) 0.0308(19) 0.0039(15) 0.0000(16) 0.0004(15)
C4 0.0273(19) 0.0314(18) 0.042(2) 0.0106(16) 0.0057(16) 0.0001(15)
C5 0.0365(19) 0.0309(18) 0.0329(18) 0.0098(15) 0.0107(16) 0.0077(15)
C6 0.0285(18) 0.0267(17) 0.0348(19) 0.0096(15) 0.0027(15) 0.0042(15)
C7 0.037(2) 0.0313(19) 0.0331(19) 0.0038(16) 0.0024(17) 0.0030(16)
C8 0.036(2) 0.0309(18) 0.0336(19) 0.0075(15) 0.0085(16) 0.0066(16)
C9 0.0317(18) 0.0238(17) 0.0332(18) 0.0081(14) 0.0027(15) 0.0030(14)
C10 0.037(2) 0.0307(18) 0.0316(19) 0.0073(16) 0.0043(16) 0.0040(16)
C11 0.034(2) 0.0323(18) 0.0351(19) 0.0140(16) 0.0066(16) 0.0028(16)
C12 0.0311(18) 0.0317(18) 0.039(2) 0.0108(16) 0.0116(16) 0.0067(15)
C13 0.0330(19) 0.0356(19) 0.038(2) 0.0123(17) 0.0112(17) 0.0071(16)
C14 0.0301(18) 0.0261(17) 0.0321(18) 0.0088(15) 0.0028(15) 0.0031(14)
C15 0.0349(19) 0.0288(17) 0.0326(18) 0.0038(15) 0.0053(16) 0.0012(15)
C16 0.039(2) 0.0340(19) 0.0320(19) 0.0061(15) 0.0085(16) 0.0033(16)
C17 0.0336(19) 0.0259(17) 0.0333(18) 0.0031(15) 0.0025(15) 0.0032(15)
C18 0.0350(19) 0.0303(18) 0.0283(18) 0.0053(15) 0.0054(16) 0.0042(15)
C19 0.0352(19) 0.0312(18) 0.0318(18) 0.0105(15) 0.0084(16) 0.0015(15)
C20 0.033(2) 0.0318(19) 0.0281(18) 0.0039(16) 0.0020(15) 0.0019(16)
C21 0.037(2) 0.0338(19) 0.034(2) 0.0051(17) 0.0054(16) 0.0028(16)
C22 0.038(2) 0.0337(19) 0.0311(19) 0.0046(16) 0.0051(16) 0.0028(17)
C23 0.038(2) 0.0305(19) 0.034(2) 0.0075(17) 0.0039(16) 0.0026(16)
C24 0.034(2) 0.0288(19) 0.0332(19) 0.0034(16) 0.0034(16) 0.0012(16)
C25 0.037(2) 0.0315(19) 0.0346(19) 0.0053(16) 0.0056(16) 0.0001(16)
C26 0.033(2) 0.0334(19) 0.035(2) 0.0071(17) 0.0029(16) 0.0014(16)
C27 0.0315(19) 0.0322(19) 0.0302(18) 0.0033(16) 0.0022(15) -0.0033(16)
C28 0.036(2) 0.0337(19) 0.0248(18) 0.0064(15) 0.0065(15) 0.0040(15)
C29 0.038(2) 0.0282(18) 0.0303(19) 0.0062(15) 0.0071(16) 0.0005(16)
C30 0.040(2) 0.0324(19) 0.0331(19) 0.0059(16) 0.0034(16) 0.0017(17)
C31 0.051(3) 0.044(2) 0.040(2) 0.007(2) 0.0036(19) -0.006(2)

loop_
_atom_type_symbol
_atom_type_description
_atom_type_scat_dispersion_real
_atom_type_scat_dispersion_imag
_atom_type_scat_source
C C 0.0033 0.0016 'International Tables Vol C Tables 4.2.6.8 and 6.1.1.4'
H H 0.0000 0.0000 'International Tables Vol C Tables 4.2.6.8 and 6.1.1.4'
N N 0.0061 0.0033 'International Tables Vol C Tables 4.2.6.8 and 6.1.1.4'
O O 0.0106 0.0060 'International Tables Vol C Tables 4.2.6.8 and 6.1.1.4'
F F 0.0171 0.0103 'International Tables Vol C Tables 4.2.6.8 and 6.1.1.4'

loop_
_geom_angle_atom_site_label_1
_geom_angle_atom_site_label_2
_geom_angle_atom_site_label_3
_geom_angle
_geom_angle_site_symmetry_1
_geom_angle_site_symmetry_3
_geom_angle_publ_flag
C6 O1 H1 116.3(18) . . ?
C17 O2 C20 118.2(2) . . ?
C7 N1 C11 117.0(3) . . ?
F1 C1 C2 119.2(2) . . ?
F1 C1 C6 119.0(2) . . ?
C2 C1 C6 121.8(3) . . ?
F2 C2 C3 119.7(2) . . ?
F2 C2 C1 119.4(3) . . ?
C3 C2 C1 120.9(3) . . ?
F3 C3 C2 120.8(3) . . ?
F3 C3 C4 120.6(3) . . ?
C2 C3 C4 118.6(3) . . ?
F4 C4 C3 120.0(3) . . ?
F4 C4 C5 119.7(2) . . ?
C3 C4 C5 120.3(3) . . ?
F5 C5 C4 118.3(3) . . ?
F5 C5 C6 119.5(2) . . ?
C4 C5 C6 122.3(3) . . ?
O1 C6 C5 118.7(3) . . ?
O1 C6 C1 125.2(3) . . ?
C5 C6 C1 116.2(3) . . ?
N1 C7 C8 123.0(3) . . ?
N1 C7 H7 113.9(16) . . ?
C8 C7 H7 123.1(16) . . ?
C7 C8 C9 120.7(3) . . ?
C7 C8 H8 117.0(14) . . ?
C9 C8 H8 122.2(14) . . ?
C8 C9 C10 116.3(3) . . ?
C8 C9 C12 119.2(3) . . ?
C10 C9 C12 124.6(3) . . ?
C11 C10 C9 120.0(3) . . ?
C11 C10 H10 119.0(16) . . ?
C9 C10 H10 121.0(16) . . ?
N1 C11 C10 123.1(3) . . ?
N1 C11 H11 113.6(15) . . ?
C10 C11 H11 123.3(15) . . ?
C13 C12 C9 126.4(3) . . ?
C13 C12 H12 120.7(14) . . ?
C9 C12 H12 112.8(14) . . ?
C12 C13 C14 126.1(3) . . ?
C12 C13 H13 118.3(14) . . ?
C14 C13 H13 115.5(13) . . ?
C15 C14 C19 117.6(3) . . ?
C15 C14 C13 122.8(3) . . ?
C19 C14 C13 119.6(3) . . ?
C16 C15 C14 121.7(3) . . ?
C16 C15 H15 117.6(16) . . ?
C14 C15 H15 120.7(16) . . ?
C15 C16 C17 119.3(3) . . ?
C15 C16 H16 119.2(15) . . ?
C17 C16 H16 121.5(16) . . ?
C18 C17 O2 125.8(3) . . ?
C18 C17 C16 120.0(3) . . ?
O2 C17 C16 114.2(3) . . ?
C17 C18 C19 119.9(3) . . ?
C17 C18 H18 120.0(18) . . ?
C19 C18 H18 120.0(18) . . ?
C18 C19 C14 121.4(3) . . ?
C18 C19 H19 120.4(13) . . ?
C14 C19 H19 118.2(13) . . ?
O2 C20 C21 107.0(2) . . ?
O2 C20 H20A 106.6(18) . . ?
C21 C20 H20A 114.9(19) . . ?
O2 C20 H20B 109.4(16) . . ?
C21 C20 H20B 109.3(17) . . ?
H20A C20 H20B 109(3) . . ?
C20 C21 C22 113.6(3) . . ?
C20 C21 H21A 109.7(17) . . ?
C22 C21 H21A 112.7(16) . . ?
C20 C21 H21B 108.4(18) . . ?
C22 C21 H21B 111.7(17) . . ?
H21A C21 H21B 100(2) . . ?
C21 C22 C23 112.3(3) . . ?
C21 C22 H22A 107.3(17) . . ?
C23 C22 H22A 109.9(18) . . ?
C21 C22 H22B 111.4(15) . . ?
C23 C22 H22B 107.3(16) . . ?
H22A C22 H22B 109(2) . . ?
C24 C23 C22 114.3(3) . . ?
C24 C23 H23A 108.4(15) . . ?
C22 C23 H23A 108.3(15) . . ?
C24 C23 H23B 108.5(16) . . ?
C22 C23 H23B 109.4(16) . . ?
H23A C23 H23B 108(2) . . ?
C25 C24 C23 113.3(3) . . ?
C25 C24 H24A 109.2(15) . . ?
C23 C24 H24A 108.5(15) . . ?
C25 C24 H24B 107.8(15) . . ?
C23 C24 H24B 109.6(15) . . ?
H24A C24 H24B 108(2) . . ?
C24 C25 C26 114.4(3) . . ?
C24 C25 H25A 111.9(16) . . ?
C26 C25 H25A 106.7(15) . . ?
C24 C25 H25B 109.7(16) . . ?
C26 C25 H25B 108.1(16) . . ?
H25A C25 H25B 106(2) . . ?
C27 C26 C25 113.8(3) . . ?
C27 C26 H26A 111.0(16) . . ?
C25 C26 H26A 106.8(15) . . ?
C27 C26 H26B 108.5(17) . . ?
C25 C26 H26B 108.3(16) . . ?
H26A C26 H26B 108(2) . . ?
C28 C27 C26 114.9(3) . . ?
C28 C27 H27A 109.2(15) . . ?
C26 C27 H27A 110.7(15) . . ?
C28 C27 H27B 110.3(15) . . ?
C26 C27 H27B 109.1(15) . . ?
H27A C27 H27B 102(2) . . ?
C29 C28 C27 113.4(3) . . ?
C29 C28 H28A 110.5(15) . . ?
C27 C28 H28A 108.6(14) . . ?
C29 C28 H28B 110.7(16) . . ?
C27 C28 H28B 110.4(15) . . ?
H28A C28 H28B 103(2) . . ?
C28 C29 C30 113.8(3) . . ?
C28 C29 H29A 111.0(15) . . ?
C30 C29 H29A 110.0(14) . . ?
C28 C29 H29B 110.7(15) . . ?
C30 C29 H29B 108.8(15) . . ?
H29A C29 H29B 102(2) . . ?
C31 C30 C29 113.4(3) . . ?
C31 C30 H30A 110(2) . . ?
C29 C30 H30A 110.3(19) . . ?
C31 C30 H30B 108.8(17) . . ?
C29 C30 H30B 109.7(16) . . ?
H30A C30 H30B 104(3) . . ?
C30 C31 H31A 110.9(18) . . ?
C30 C31 H31B 110(2) . . ?
H31A C31 H31B 108(3) . . ?
C30 C31 H31C 108.6(19) . . ?
H31A C31 H31C 109(3) . . ?
H31B C31 H31C 110(3) . . ?

loop_
_geom_bond_atom_site_label_1
_geom_bond_atom_site_label_2
_geom_bond_distance
_geom_bond_site_symmetry_2
_geom_bond_publ_flag
F1 C1 1.358(3) . ?
F2 C2 1.351(3) . ?
F4 C4 1.354(3) . ?
F3 C3 1.348(3) . ?
F5 C5 1.352(3) . ?
O1 C6 1.345(3) . ?
O1 H1 0.95(3) . ?
O2 C17 1.375(3) . ?
O2 C20 1.436(3) . ?
N1 C7 1.340(4) . ?
N1 C11 1.350(3) . ?
C1 C2 1.375(4) . ?
C1 C6 1.388(4) . ?
C2 C3 1.363(4) . ?
C3 C4 1.374(4) . ?
C4 C5 1.376(4) . ?
C5 C6 1.380(4) . ?
C7 C8 1.378(4) . ?
C7 H7 0.93(2) . ?
C8 C9 1.393(4) . ?
C8 H8 0.99(2) . ?
C9 C10 1.394(4) . ?
C9 C12 1.467(4) . ?
C10 C11 1.386(4) . ?
C10 H10 0.98(3) . ?
C11 H11 0.98(3) . ?
C12 C13 1.336(4) . ?
C12 H12 1.02(3) . ?
C13 C14 1.465(4) . ?
C13 H13 0.95(2) . ?
C14 C15 1.393(4) . ?
C14 C19 1.395(4) . ?
C15 C16 1.383(4) . ?
C15 H15 0.99(3) . ?
C16 C17 1.402(4) . ?
C16 H16 0.99(3) . ?
C17 C18 1.373(4) . ?
C18 C19 1.388(4) . ?
C18 H18 0.93(3) . ?
C19 H19 1.04(3) . ?
C20 C21 1.504(4) . ?
C20 H20A 1.03(3) . ?
C20 H20B 0.99(3) . ?
C21 C22 1.518(4) . ?
C21 H21A 0.94(3) . ?
C21 H21B 0.97(3) . ?
C22 C23 1.521(4) . ?
C22 H22A 0.97(3) . ?
C22 H22B 1.01(3) . ?
C23 C24 1.519(4) . ?
C23 H23A 0.95(3) . ?
C23 H23B 1.00(3) . ?
C24 C25 1.517(4) . ?
C24 H24A 0.98(3) . ?
C24 H24B 0.98(3) . ?
C25 C26 1.526(4) . ?
C25 H25A 0.99(3) . ?
C25 H25B 1.00(3) . ?
C26 C27 1.518(4) . ?
C26 H26A 0.99(3) . ?
C26 H26B 0.96(3) . ?
C27 C28 1.517(4) . ?
C27 H27A 1.00(3) . ?
C27 H27B 1.01(3) . ?
C28 C29 1.517(4) . ?
C28 H28A 1.03(3) . ?
C28 H28B 0.96(3) . ?
C29 C30 1.520(4) . ?
C29 H29A 0.97(3) . ?
C29 H29B 1.04(3) . ?
C30 C31 1.518(5) . ?
C30 H30A 0.98(3) . ?
C30 H30B 1.00(3) . ?
C31 H31A 0.95(3) . ?
C31 H31B 1.05(4) . ?
C31 H31C 1.01(3) . ?

loop_
_geom_hbond_atom_site_label_D
_geom_hbond_atom_site_label_H
_geom_hbond_atom_site_label_A
_geom_hbond_distance_DH
_geom_hbond_distance_HA
_geom_hbond_distance_DA
_geom_hbond_angle_DHA
_geom_hbond_site_symmetry_A
O1 H1 N1 0.95(3) 1.69(3) 2.613(3) 161(3) .

loop_
_cod_related_entry_id
_cod_related_entry_database
_cod_related_entry_code
1 ChemSpider 30653080
